data_1542264
loop_
_publ_author_name
'Xu, Bingjia'
'Mu, Yingxiao'
'Mao, Zhu'
'Xie, Zongliang'
'Wu, Haozhong'
'Zhang, Yi'
'Jin, Chongjun'
'Chi, Zhenguo'
'Liu, Siwei'
'Xu, Jiarui'
'Wu, Yuan-Chun'
'Lu, Po-Yen'
'Lien, Alan'
'Bryce, Martin R.'

_publ_section_title
;
 Achieving remarkable mechanochromism and white-light emission with
 thermally activated delayed fluorescence through the molecular heredity
 principle
;
_journal_issue 3
_journal_name_full 'Chem. Sci.'
_journal_page_first 2201
_journal_paper_doi 10.1039/C5SC04155D
_journal_volume 7
_journal_year 2016
_chemical_formula_moiety 'C36 H24 N2 O2 S3'
_chemical_formula_sum 'C36 H24 N2 O2 S3'
_chemical_formula_weight 612.75
_chemical_name_systematic
; 
 ? 
;
_space_group_IT_number 14
_symmetry_cell_setting monoclinic
_symmetry_space_group_name_Hall '-P 2yn'
_symmetry_space_group_name_H-M 'P 1 21/n 1'
_atom_sites_solution_hydrogens geom
_atom_sites_solution_primary direct
_atom_sites_solution_secondary difmap
_audit_creation_method SHELXL-97
_audit_update_record
;
2015-08-31 deposited with the CCDC.
2015-12-21 downloaded from the CCDC.
;
_cell_angle_alpha 90.00
_cell_angle_beta 97.807(3)
_cell_angle_gamma 90.00
_cell_formula_units_Z 4
_cell_length_a 8.1912(3)
_cell_length_b 20.1704(6)
_cell_length_c 18.0457(6)
_cell_measurement_temperature 153(2)
_cell_volume 2953.87(17)
_computing_structure_refinement 'SHELXL-97 (Sheldrick, 1997)'
_computing_structure_solution 'SHELXS-97 (Sheldrick, 1990)'
_diffrn_ambient_temperature 153(2)
_diffrn_measured_fraction_theta_full 0.986
_diffrn_measured_fraction_theta_max 0.986
_diffrn_measurement_device_type 'multiwire proportional'
_diffrn_measurement_method 'phi and omega scans'
_diffrn_radiation_monochromator graphite
_diffrn_radiation_source 'fine-focus sealed tube'
_diffrn_radiation_type CuK\a
_diffrn_radiation_wavelength 1.54178
_diffrn_reflns_av_R_equivalents 0.0362
_diffrn_reflns_av_sigmaI/netI 0.0367
_diffrn_reflns_limit_h_max 9
_diffrn_reflns_limit_h_min -7
_diffrn_reflns_limit_k_max 22
_diffrn_reflns_limit_k_min -23
_diffrn_reflns_limit_l_max 21
_diffrn_reflns_limit_l_min -21
_diffrn_reflns_number 12535
_diffrn_reflns_theta_full 66.85
_diffrn_reflns_theta_max 66.85
_diffrn_reflns_theta_min 3.30
_exptl_absorpt_coefficient_mu 2.589
_exptl_absorpt_correction_T_max 0.4821
_exptl_absorpt_correction_T_min 0.4396
_exptl_crystal_colour colorless
_exptl_crystal_density_diffrn 1.378
_exptl_crystal_density_method 'not measured'
_exptl_crystal_description block
_exptl_crystal_F_000 1272
_exptl_crystal_size_max 0.38
_exptl_crystal_size_mid 0.36
_exptl_crystal_size_min 0.33
_refine_diff_density_max 0.344
_refine_diff_density_min -0.441
_refine_diff_density_rms 0.052
_refine_ls_extinction_method none
_refine_ls_goodness_of_fit_ref 1.017
_refine_ls_hydrogen_treatment mixed
_refine_ls_matrix_type full
_refine_ls_number_parameters 388
_refine_ls_number_reflns 5167
_refine_ls_number_restraints 0
_refine_ls_restrained_S_all 1.017
_refine_ls_R_factor_all 0.0543
_refine_ls_R_factor_gt 0.0429
_refine_ls_shift/su_max 0.001
_refine_ls_shift/su_mean 0.000
_refine_ls_structure_factor_coef Fsqd
_refine_ls_weighting_details 'calc w=1/[\s^2^(Fo^2^)+(0.0722P)^2^+0.3540P] where P=(Fo^2^+2Fc^2^)/3'
_refine_ls_weighting_scheme calc
_refine_ls_wR_factor_gt 0.1103
_refine_ls_wR_factor_ref 0.1197
_reflns_number_gt 4221
_reflns_number_total 5167
_reflns_threshold_expression >2sigma(I)
_cod_data_source_file c5sc04155d2.cif
_cod_data_source_block SP2
_cod_depositor_comments
;
The following automatic conversions were performed:

'_symmetry_cell_setting' value 'Monoclinic' changed to 'monoclinic'
according to
/usr/data/users/saulius/crontab/automatic-downloads/rss-feeds/RSC/lib/dictionaries/cif_core.dic
dictionary named 'cif_core.dic' version 2.4.2 from 2011-04-26.

Automatic conversion script
Id: cif_fix_values 4268 2015-11-12 08:31:59Z antanas 

 Adding full bibliography for 1542263--1542265.cif.
;
_cod_original_sg_symbol_H-M 'P2(1)/n  '
_cod_database_code 1542264

loop_
_symmetry_equiv_pos_as_xyz
'x, y, z'
'-x+1/2, y+1/2, -z+1/2'
'-x, -y, -z'
'x-1/2, -y-1/2, z-1/2'

loop_
_atom_site_label
_atom_site_type_symbol
_atom_site_fract_x
_atom_site_fract_y
_atom_site_fract_z
_atom_site_U_iso_or_equiv
_atom_site_adp_type
_atom_site_occupancy
_atom_site_symmetry_multiplicity
_atom_site_calc_flag
_atom_site_refinement_flags
C32 C -0.3360(4) 0.74285(12) 0.80752(14) 0.0500(6) Uani 1 1 d .
H32 H -0.4102 0.7145 0.8262 0.060 Uiso 1 1 calc R
S1 S 0.17336(6) 1.07941(3) 0.62662(3) 0.03556(15) Uani 1 1 d .
S3 S -0.60703(8) 0.80906(3) 0.73888(3) 0.04812(18) Uani 1 1 d .
S2 S 0.94728(8) 1.12094(3) 0.86841(3) 0.04998(18) Uani 1 1 d .
O1 O 0.1072(2) 1.14558(8) 0.61744(9) 0.0452(4) Uani 1 1 d .
N2 N -0.3451(2) 0.88511(9) 0.67571(9) 0.0358(4) Uani 1 1 d .
O2 O 0.2676(2) 1.05361(9) 0.57150(9) 0.0473(4) Uani 1 1 d .
C1 C 0.2930(3) 1.07555(10) 0.71495(12) 0.0337(4) Uani 1 1 d .
C18 C 0.6844(3) 1.13235(10) 0.94582(11) 0.0343(5) Uani 1 1 d .
N1 N 0.6302(2) 1.07049(9) 0.91205(11) 0.0404(4) Uani 1 1 d .
C22 C -0.2276(3) 0.93338(11) 0.65729(11) 0.0331(4) Uani 1 1 d .
C3 C 0.4661(3) 1.01356(10) 0.80769(12) 0.0360(5) Uani 1 1 d .
H3 H 0.5081 0.9731 0.8262 0.043 Uiso 1 1 calc R
C20 C -0.1019(3) 1.03965(11) 0.68244(11) 0.0359(5) Uani 1 1 d .
H20 H -0.0972 1.0804 0.7067 0.043 Uiso 1 1 calc R
C2 C 0.3604(3) 1.01563(11) 0.74156(12) 0.0355(5) Uani 1 1 d .
H2 H 0.3342 0.9768 0.7147 0.043 Uiso 1 1 calc R
C23 C -0.1194(3) 0.91923(11) 0.60667(12) 0.0379(5) Uani 1 1 d .
H23 H -0.1281 0.8795 0.5803 0.045 Uiso 1 1 calc R
C5 C 0.4356(3) 1.13122(11) 0.82163(14) 0.0456(6) Uani 1 1 d .
H5 H 0.4593 1.1700 0.8488 0.055 Uiso 1 1 calc R
C21 C -0.2205(3) 0.99390(11) 0.69404(12) 0.0374(5) Uani 1 1 d .
H21 H -0.2960 1.0036 0.7266 0.045 Uiso 1 1 calc R
C30 C -0.6151(3) 0.83400(11) 0.64463(13) 0.0391(5) Uani 1 1 d .
C24 C 0.0020(3) 0.96464(11) 0.59554(12) 0.0379(5) Uani 1 1 d .
H24 H 0.0769 0.9553 0.5626 0.046 Uiso 1 1 calc R
C25 C -0.4882(3) 0.87318(11) 0.62394(12) 0.0349(5) Uani 1 1 d .
C4 C 0.5108(3) 1.07201(10) 0.84738(12) 0.0358(5) Uani 1 1 d .
C14 C 0.8802(3) 1.22162(11) 0.96206(13) 0.0418(5) Uani 1 1 d .
H14 H 0.9775 1.2410 0.9516 0.050 Uiso 1 1 calc R
C16 C 0.6447(3) 1.22327(12) 1.02703(13) 0.0457(5) Uani 1 1 d .
H16 H 0.5828 1.2440 1.0599 0.055 Uiso 1 1 calc R
C6 C 0.3263(3) 1.13288(11) 0.75621(13) 0.0421(5) Uani 1 1 d .
H6 H 0.2752 1.1725 0.7400 0.051 Uiso 1 1 calc R
C17 C 0.5941(3) 1.16328(11) 0.99543(14) 0.0436(5) Uani 1 1 d .
H17 H 0.4987 1.1434 1.0075 0.052 Uiso 1 1 calc R
C13 C 0.8287(3) 1.16128(10) 0.92927(11) 0.0349(5) Uani 1 1 d .
C19 C 0.0103(2) 1.02408(10) 0.63405(11) 0.0314(4) Uani 1 1 d .
C27 C -0.6463(3) 0.88533(12) 0.50176(13) 0.0451(6) Uani 1 1 d .
H27 H -0.6586 0.9040 0.4542 0.054 Uiso 1 1 calc R
C26 C -0.5069(3) 0.90004(12) 0.55180(12) 0.0384(5) Uani 1 1 d .
H26 H -0.4260 0.9277 0.5374 0.046 Uiso 1 1 calc R
C10 C 0.9958(4) 0.92485(14) 0.91051(15) 0.0620(8) Uani 1 1 d .
H10 H 1.0741 0.8920 0.9072 0.074 Uiso 1 1 calc R
C36 C -0.2830(3) 0.83473(11) 0.72734(11) 0.0368(5) Uani 1 1 d .
C15 C 0.7870(3) 1.25273(11) 1.01003(13) 0.0432(5) Uani 1 1 d .
H15 H 0.8202 1.2935 1.0309 0.052 Uiso 1 1 calc R
C8 C 0.7309(4) 0.95709(12) 0.93768(17) 0.0581(7) Uani 1 1 d .
H8 H 0.6326 0.9466 0.9554 0.070 Uiso 1 1 calc R
C28 C -0.7670(3) 0.84352(13) 0.52139(15) 0.0504(6) Uani 1 1 d .
H28 H -0.8578 0.8327 0.4868 0.060 Uiso 1 1 calc R
C7 C 0.7583(3) 1.02096(11) 0.91439(13) 0.0422(5) Uani 1 1 d .
C35 C -0.1154(3) 0.82527(12) 0.74923(12) 0.0426(5) Uani 1 1 d .
H35 H -0.0400 0.8523 0.7295 0.051 Uiso 1 1 calc R
C31 C -0.3934(3) 0.79332(11) 0.75819(12) 0.0420(5) Uani 1 1 d .
C12 C 0.9084(3) 1.03783(12) 0.89266(12) 0.0426(5) Uani 1 1 d .
C34 C -0.0587(3) 0.77603(12) 0.80030(13) 0.0499(6) Uani 1 1 d .
H34 H 0.0539 0.7710 0.8152 0.060 Uiso 1 1 calc R
C29 C -0.7512(3) 0.81809(12) 0.59270(15) 0.0466(6) Uani 1 1 d .
H29 H -0.8321 0.7900 0.6064 0.056 Uiso 1 1 calc R
C33 C -0.1683(4) 0.73480(13) 0.82884(14) 0.0534(6) Uani 1 1 d .
H33 H -0.1299 0.7015 0.8624 0.064 Uiso 1 1 calc R
C11 C 1.0284(4) 0.98927(14) 0.89106(13) 0.0546(7) Uani 1 1 d .
H11 H 1.1301 1.0001 0.8770 0.066 Uiso 1 1 calc R
C9 C 0.8488(4) 0.90903(14) 0.93460(18) 0.0674(9) Uani 1 1 d .
H9 H 0.8290 0.8658 0.9488 0.081 Uiso 1 1 calc R

loop_
_atom_site_aniso_label
_atom_site_aniso_U_11
_atom_site_aniso_U_22
_atom_site_aniso_U_33
_atom_site_aniso_U_23
_atom_site_aniso_U_13
_atom_site_aniso_U_12
C32 0.0710(17) 0.0349(12) 0.0466(13) 0.0047(10) 0.0177(12) -0.0064(12)
S1 0.0349(3) 0.0379(3) 0.0337(3) 0.0062(2) 0.0040(2) -0.0045(2)
S3 0.0483(3) 0.0486(4) 0.0510(3) 0.0024(3) 0.0194(3) -0.0068(3)
S2 0.0638(4) 0.0497(4) 0.0402(3) 0.0019(2) 0.0204(3) 0.0063(3)
O1 0.0472(9) 0.0390(9) 0.0477(9) 0.0136(7) 0.0001(7) -0.0048(7)
N2 0.0377(9) 0.0370(10) 0.0319(9) 0.0017(7) 0.0015(7) -0.0073(8)
O2 0.0435(9) 0.0623(11) 0.0383(8) 0.0002(7) 0.0134(7) -0.0097(8)
C1 0.0308(10) 0.0328(11) 0.0370(11) 0.0014(8) 0.0031(8) -0.0038(9)
C18 0.0380(11) 0.0273(10) 0.0355(11) -0.0008(8) -0.0022(9) -0.0018(9)
N1 0.0417(10) 0.0281(9) 0.0475(11) -0.0052(8) -0.0081(8) -0.0003(8)
C22 0.0337(11) 0.0375(11) 0.0272(10) 0.0024(8) 0.0005(8) -0.0044(9)
C3 0.0351(11) 0.0258(10) 0.0460(12) 0.0013(9) 0.0019(9) -0.0011(9)
C20 0.0414(12) 0.0352(11) 0.0315(10) -0.0042(8) 0.0063(9) -0.0033(9)
C2 0.0346(11) 0.0299(11) 0.0417(11) -0.0034(9) 0.0042(9) -0.0023(9)
C23 0.0429(12) 0.0362(11) 0.0346(11) -0.0071(9) 0.0058(9) -0.0042(10)
C5 0.0479(13) 0.0280(11) 0.0564(14) -0.0072(10) -0.0088(11) -0.0006(10)
C21 0.0399(11) 0.0408(12) 0.0330(10) -0.0017(9) 0.0104(9) -0.0043(10)
C30 0.0391(12) 0.0335(11) 0.0463(12) -0.0069(9) 0.0114(9) -0.0033(9)
C24 0.0381(11) 0.0425(12) 0.0345(11) -0.0038(9) 0.0100(9) -0.0016(10)
C25 0.0350(11) 0.0348(11) 0.0349(11) -0.0086(9) 0.0052(8) -0.0011(9)
C4 0.0319(11) 0.0325(11) 0.0417(11) -0.0011(9) -0.0001(9) -0.0034(9)
C14 0.0431(12) 0.0343(11) 0.0470(12) 0.0032(10) 0.0028(10) -0.0052(10)
C16 0.0533(14) 0.0401(13) 0.0449(12) -0.0055(10) 0.0116(10) 0.0055(11)
C6 0.0436(12) 0.0269(11) 0.0522(13) 0.0010(9) -0.0063(10) 0.0006(9)
C17 0.0395(12) 0.0368(12) 0.0559(14) -0.0002(10) 0.0122(10) -0.0026(10)
C13 0.0414(12) 0.0325(11) 0.0298(10) 0.0012(8) 0.0013(8) 0.0003(9)
C19 0.0305(10) 0.0361(11) 0.0269(9) 0.0034(8) 0.0011(8) -0.0007(8)
C27 0.0441(13) 0.0517(14) 0.0382(12) -0.0089(10) 0.0009(10) 0.0077(11)
C26 0.0391(12) 0.0424(12) 0.0341(11) -0.0043(9) 0.0060(9) 0.0000(10)
C10 0.075(2) 0.0477(15) 0.0530(15) -0.0185(12) -0.0269(14) 0.0275(14)
C36 0.0455(12) 0.0342(11) 0.0304(10) -0.0021(8) 0.0043(9) -0.0058(10)
C15 0.0510(14) 0.0315(11) 0.0448(12) -0.0069(9) -0.0019(10) -0.0003(10)
C8 0.0574(16) 0.0311(13) 0.0777(18) 0.0027(12) -0.0203(14) -0.0007(12)
C28 0.0349(12) 0.0573(15) 0.0560(15) -0.0212(12) -0.0046(11) 0.0031(11)
C7 0.0483(13) 0.0321(11) 0.0406(12) -0.0055(9) -0.0144(10) 0.0030(10)
C35 0.0478(13) 0.0436(13) 0.0356(11) 0.0003(9) 0.0028(10) -0.0068(11)
C31 0.0536(14) 0.0366(12) 0.0371(11) -0.0013(9) 0.0105(10) -0.0040(10)
C12 0.0545(14) 0.0409(12) 0.0294(10) -0.0086(9) -0.0052(10) 0.0090(11)
C34 0.0575(15) 0.0474(14) 0.0430(13) 0.0031(11) 0.0004(11) 0.0031(12)
C29 0.0331(12) 0.0442(13) 0.0633(16) -0.0160(12) 0.0090(10) -0.0056(10)
C33 0.0711(18) 0.0440(14) 0.0447(13) 0.0100(11) 0.0064(12) 0.0078(13)
C11 0.0611(16) 0.0604(17) 0.0388(12) -0.0165(11) -0.0063(11) 0.0194(13)
C9 0.073(2) 0.0367(14) 0.080(2) -0.0048(13) -0.0326(17) 0.0044(14)

loop_
_atom_type_symbol
_atom_type_description
_atom_type_scat_dispersion_real
_atom_type_scat_dispersion_imag
_atom_type_scat_source
C C 0.0181 0.0091 'International Tables Vol C Tables 4.2.6.8 and 6.1.1.4'
H H 0.0000 0.0000 'International Tables Vol C Tables 4.2.6.8 and 6.1.1.4'
N N 0.0311 0.0180 'International Tables Vol C Tables 4.2.6.8 and 6.1.1.4'
O O 0.0492 0.0322 'International Tables Vol C Tables 4.2.6.8 and 6.1.1.4'
S S 0.3331 0.5567 'International Tables Vol C Tables 4.2.6.8 and 6.1.1.4'

loop_
_geom_angle_atom_site_label_1
_geom_angle_atom_site_label_2
_geom_angle_atom_site_label_3
_geom_angle
C33 C32 C31 120.0(2)
C33 C32 H32 120.0
C31 C32 H32 120.0
O2 S1 O1 118.99(10)
O2 S1 C1 109.04(10)
O1 S1 C1 107.46(10)
O2 S1 C19 107.93(10)
O1 S1 C19 108.58(10)
C1 S1 C19 103.79(9)
C31 S3 C30 98.50(11)
C13 S2 C12 98.63(11)
C25 N2 C36 119.99(17)
C25 N2 C22 118.81(17)
C36 N2 C22 116.30(17)
C6 C1 C2 120.2(2)
C6 C1 S1 119.78(16)
C2 C1 S1 119.99(16)
C17 C18 C13 119.7(2)
C17 C18 N1 120.4(2)
C13 C18 N1 119.93(19)
C4 N1 C18 118.08(17)
C4 N1 C7 117.13(17)
C18 N1 C7 114.05(17)
C23 C22 C21 120.5(2)
C23 C22 N2 121.36(19)
C21 C22 N2 118.12(19)
C2 C3 C4 120.5(2)
C2 C3 H3 119.8
C4 C3 H3 119.8
C21 C20 C19 119.1(2)
C21 C20 H20 120.5
C19 C20 H20 120.5
C3 C2 C1 120.0(2)
C3 C2 H2 120.0
C1 C2 H2 120.0
C24 C23 C22 119.7(2)
C24 C23 H23 120.2
C22 C23 H23 120.2
C6 C5 C4 120.8(2)
C6 C5 H5 119.6
C4 C5 H5 119.6
C20 C21 C22 120.2(2)
C20 C21 H21 119.9
C22 C21 H21 119.9
C29 C30 C25 120.5(2)
C29 C30 S3 120.29(18)
C25 C30 S3 119.12(17)
C19 C24 C23 119.2(2)
C19 C24 H24 120.4
C23 C24 H24 120.4
C30 C25 C26 118.5(2)
C30 C25 N2 119.95(19)
C26 C25 N2 121.6(2)
C5 C4 C3 118.49(19)
C5 C4 N1 121.15(19)
C3 C4 N1 120.36(19)
C15 C14 C13 120.1(2)
C15 C14 H14 119.9
C13 C14 H14 119.9
C17 C16 C15 120.1(2)
C17 C16 H16 119.9
C15 C16 H16 119.9
C5 C6 C1 119.8(2)
C5 C6 H6 120.1
C1 C6 H6 120.1
C16 C17 C18 120.4(2)
C16 C17 H17 119.8
C18 C17 H17 119.8
C18 C13 C14 119.6(2)
C18 C13 S2 119.90(16)
C14 C13 S2 120.49(18)
C24 C19 C20 121.40(19)
C24 C19 S1 119.85(16)
C20 C19 S1 118.64(16)
C28 C27 C26 121.2(2)
C28 C27 H27 119.4
C26 C27 H27 119.4
C27 C26 C25 119.9(2)
C27 C26 H26 120.0
C25 C26 H26 120.0
C9 C10 C11 120.5(3)
C9 C10 H10 119.8
C11 C10 H10 119.8
C35 C36 C31 118.1(2)
C35 C36 N2 122.3(2)
C31 C36 N2 119.5(2)
C16 C15 C14 120.0(2)
C16 C15 H15 120.0
C14 C15 H15 120.0
C9 C8 C7 120.0(3)
C9 C8 H8 120.0
C7 C8 H8 120.0
C29 C28 C27 119.2(2)
C29 C28 H28 120.4
C27 C28 H28 120.4
C12 C7 C8 120.2(2)
C12 C7 N1 119.5(2)
C8 C7 N1 120.4(2)
C36 C35 C34 121.0(2)
C36 C35 H35 119.5
C34 C35 H35 119.5
C32 C31 C36 120.7(2)
C32 C31 S3 119.83(19)
C36 C31 S3 119.36(18)
C7 C12 C11 119.4(2)
C7 C12 S2 119.97(18)
C11 C12 S2 120.6(2)
C33 C34 C35 120.3(2)
C33 C34 H34 119.9
C35 C34 H34 119.9
C28 C29 C30 120.6(2)
C28 C29 H29 119.7
C30 C29 H29 119.7
C34 C33 C32 119.9(2)
C34 C33 H33 120.0
C32 C33 H33 120.0
C10 C11 C12 119.7(3)
C10 C11 H11 120.1
C12 C11 H11 120.1
C10 C9 C8 120.0(3)
C10 C9 H9 120.0
C8 C9 H9 120.0

loop_
_geom_bond_atom_site_label_1
_geom_bond_atom_site_label_2
_geom_bond_distance
C32 C33 1.385(4)
C32 C31 1.392(3)
C32 H32 0.9300
S1 O2 1.4370(17)
S1 O1 1.4415(17)
S1 C1 1.756(2)
S1 C19 1.759(2)
S3 C31 1.766(3)
S3 C30 1.766(2)
S2 C13 1.761(2)
S2 C12 1.772(3)
N2 C25 1.417(3)
N2 C36 1.425(3)
N2 C22 1.439(3)
C1 C6 1.382(3)
C1 C2 1.387(3)
C18 C17 1.385(3)
C18 C13 1.386(3)
C18 N1 1.433(3)
N1 C4 1.417(3)
N1 C7 1.445(3)
C22 C23 1.387(3)
C22 C21 1.387(3)
C3 C2 1.376(3)
C3 C4 1.402(3)
C3 H3 0.9300
C20 C21 1.376(3)
C20 C19 1.387(3)
C20 H20 0.9300
C2 H2 0.9300
C23 C24 1.386(3)
C23 H23 0.9300
C5 C6 1.382(3)
C5 C4 1.394(3)
C5 H5 0.9300
C21 H21 0.9300
C30 C29 1.392(3)
C30 C25 1.396(3)
C24 C19 1.383(3)
C24 H24 0.9300
C25 C26 1.399(3)
C14 C15 1.380(3)
C14 C13 1.393(3)
C14 H14 0.9300
C16 C17 1.377(3)
C16 C15 1.380(4)
C16 H16 0.9300
C6 H6 0.9300
C17 H17 0.9300
C27 C28 1.382(4)
C27 C26 1.388(3)
C27 H27 0.9300
C26 H26 0.9300
C10 C9 1.372(5)
C10 C11 1.381(4)
C10 H10 0.9300
C36 C35 1.390(3)
C36 C31 1.400(3)
C15 H15 0.9300
C8 C9 1.375(4)
C8 C7 1.383(3)
C8 H8 0.9300
C28 C29 1.375(4)
C28 H28 0.9300
C7 C12 1.382(4)
C35 C34 1.391(3)
C35 H35 0.9300
C12 C11 1.391(3)
C34 C33 1.374(4)
C34 H34 0.9300
C29 H29 0.9300
C33 H33 0.9300
C11 H11 0.9300
C9 H9 0.9300

loop_
_geom_torsion_atom_site_label_1
_geom_torsion_atom_site_label_2
_geom_torsion_atom_site_label_3
_geom_torsion_atom_site_label_4
_geom_torsion
O2 S1 C1 C6 121.5(2)
O1 S1 C1 C6 -8.8(2)
C19 S1 C1 C6 -123.7(2)
O2 S1 C1 C2 -55.4(2)
O1 S1 C1 C2 174.37(17)
C19 S1 C1 C2 59.46(19)
C17 C18 N1 C4 83.6(3)
C13 C18 N1 C4 -96.9(2)
C17 C18 N1 C7 -132.9(2)
C13 C18 N1 C7 46.7(3)
C25 N2 C22 C23 -76.5(3)
C36 N2 C22 C23 78.7(2)
C25 N2 C22 C21 106.2(2)
C36 N2 C22 C21 -98.6(2)
C4 C3 C2 C1 -2.2(3)
C6 C1 C2 C3 -2.6(3)
S1 C1 C2 C3 174.21(17)
C21 C22 C23 C24 3.2(3)
N2 C22 C23 C24 -174.05(19)
C19 C20 C21 C22 -0.5(3)
C23 C22 C21 C20 -2.2(3)
N2 C22 C21 C20 175.11(19)
C31 S3 C30 C29 144.78(19)
C31 S3 C30 C25 -39.0(2)
C22 C23 C24 C19 -1.5(3)
C29 C30 C25 C26 4.8(3)
S3 C30 C25 C26 -171.43(16)
C29 C30 C25 N2 -175.5(2)
S3 C30 C25 N2 8.3(3)
C36 N2 C25 C30 34.9(3)
C22 N2 C25 C30 -170.76(19)
C36 N2 C25 C26 -145.3(2)
C22 N2 C25 C26 9.0(3)
C6 C5 C4 C3 -3.5(4)
C6 C5 C4 N1 176.3(2)
C2 C3 C4 C5 5.2(3)
C2 C3 C4 N1 -174.7(2)
C18 N1 C4 C5 -6.5(3)
C7 N1 C4 C5 -148.9(2)
C18 N1 C4 C3 173.4(2)
C7 N1 C4 C3 31.0(3)
C4 C5 C6 C1 -1.2(4)
C2 C1 C6 C5 4.3(4)
S1 C1 C6 C5 -172.6(2)
C15 C16 C17 C18 -0.7(4)
C13 C18 C17 C16 1.5(3)
N1 C18 C17 C16 -179.0(2)
C17 C18 C13 C14 -0.8(3)
N1 C18 C13 C14 179.69(19)
C17 C18 C13 S2 178.08(17)
N1 C18 C13 S2 -1.4(3)
C15 C14 C13 C18 -0.8(3)
C15 C14 C13 S2 -179.62(17)
C12 S2 C13 C18 -33.67(19)
C12 S2 C13 C14 145.18(18)
C23 C24 C19 C20 -1.2(3)
C23 C24 C19 S1 174.80(16)
C21 C20 C19 C24 2.2(3)
C21 C20 C19 S1 -173.87(16)
O2 S1 C19 C24 6.0(2)
O1 S1 C19 C24 136.29(17)
C1 S1 C19 C24 -109.60(18)
O2 S1 C19 C20 -177.86(16)
O1 S1 C19 C20 -47.60(18)
C1 S1 C19 C20 66.51(18)
C28 C27 C26 C25 -1.0(3)
C30 C25 C26 C27 -2.5(3)
N2 C25 C26 C27 177.7(2)
C25 N2 C36 C35 144.3(2)
C22 N2 C36 C35 -10.7(3)
C25 N2 C36 C31 -36.4(3)
C22 N2 C36 C31 168.66(19)
C17 C16 C15 C14 -0.9(4)
C13 C14 C15 C16 1.6(3)
C26 C27 C28 C29 2.4(4)
C9 C8 C7 C12 -4.3(4)
C9 C8 C7 N1 175.3(2)
C4 N1 C7 C12 95.7(2)
C18 N1 C7 C12 -48.2(3)
C4 N1 C7 C8 -83.8(3)
C18 N1 C7 C8 132.3(2)
C31 C36 C35 C34 0.1(3)
N2 C36 C35 C34 179.4(2)
C33 C32 C31 C36 2.5(4)
C33 C32 C31 S3 -173.3(2)
C35 C36 C31 C32 -2.0(3)
N2 C36 C31 C32 178.6(2)
C35 C36 C31 S3 173.80(17)
N2 C36 C31 S3 -5.6(3)
C30 S3 C31 C32 -146.59(19)
C30 S3 C31 C36 37.6(2)
C8 C7 C12 C11 3.0(3)
N1 C7 C12 C11 -176.53(19)
C8 C7 C12 S2 -176.10(18)
N1 C7 C12 S2 4.3(3)
C13 S2 C12 C7 32.15(19)
C13 S2 C12 C11 -146.97(18)
C36 C35 C34 C33 1.4(4)
C27 C28 C29 C30 -0.2(4)
C25 C30 C29 C28 -3.4(3)
S3 C30 C29 C28 172.69(18)
C35 C34 C33 C32 -0.9(4)
C31 C32 C33 C34 -1.0(4)
C9 C10 C11 C12 -2.9(4)
C7 C12 C11 C10 0.6(3)
S2 C12 C11 C10 179.70(18)
C11 C10 C9 C8 1.7(4)
C7 C8 C9 C10 1.9(4)
